data_2241357
loop_
_publ_author_name
'Tiritiris, Ioannis'
'Saur, Stefan'
'Kantlehner, Willi'

_publ_section_title
;
 Crystal structure of (1-ethoxyethylidene)dimethylazanium
 tetraphenylborate
;
_journal_coeditor_code ZL2652
_journal_issue 12
_journal_name_full 'Acta Crystallographica Section E'
_journal_page_first o984
_journal_page_last o985
_journal_paper_doi 10.1107/S2056989015022252
_journal_volume 71
_journal_year 2015
_chemical_formula_iupac 'C6 H14 N O +, C24 H20 B -'
_chemical_formula_moiety 'C6 H14 N O +, C24 H20 B -'
_chemical_formula_sum 'C30 H34 B N O'
_chemical_formula_weight 435.39
_chemical_name_systematic
;
(1-Ethoxyethylidene)dimethylazanium tetraphenylborate
;
_space_group_IT_number 19
_symmetry_cell_setting orthorhombic
_symmetry_space_group_name_Hall 'P 2ac 2ab'
_symmetry_space_group_name_H-M 'P 21 21 21'
_atom_sites_solution_hydrogens geom
_atom_sites_solution_primary direct
_atom_sites_solution_secondary difmap
_audit_creation_method SHELXL-2014/7
_cell_angle_alpha 90.00
_cell_angle_beta 90.00
_cell_angle_gamma 90.00
_cell_formula_units_Z 4
_cell_length_a 9.9849(6)
_cell_length_b 11.5293(7)
_cell_length_c 21.1980(12)
_cell_measurement_reflns_used 6826
_cell_measurement_temperature 100(2)
_cell_measurement_theta_max 30.63
_cell_measurement_theta_min 2.01
_cell_volume 2440.3(3)
_computing_cell_refinement
;
SAINT (Bruker, 2008)
;
_computing_data_collection
;
APEX2 (Bruker, 2008)
;
_computing_data_reduction
;
SAINT (Bruker, 2008)
;
_computing_molecular_graphics
;
DIAMOND (Brandenburg & Putz, 2005)
;
_computing_publication_material
;
SHELXL2014 (Sheldrick, 2015)
;
_computing_structure_refinement
;
SHELXL2014 (Sheldrick, 2015)
;
_computing_structure_solution
;
SHELXS97 (Sheldrick, 2008)
;
_diffrn_ambient_temperature 100(2)
_diffrn_measured_fraction_theta_full 1.000
_diffrn_measured_fraction_theta_max 0.996
_diffrn_measurement_device_type 'Bruker Kappa APEXII DUO'
_diffrn_measurement_method '\f scans, and \w scans'
_diffrn_radiation_monochromator Triumph
_diffrn_radiation_type MoK\a
_diffrn_radiation_wavelength 0.71073
_diffrn_reflns_av_R_equivalents 0.0287
_diffrn_reflns_av_sigmaI/netI 0.0307
_diffrn_reflns_limit_h_max 14
_diffrn_reflns_limit_h_min -14
_diffrn_reflns_limit_k_max 16
_diffrn_reflns_limit_k_min -16
_diffrn_reflns_limit_l_max 30
_diffrn_reflns_limit_l_min -27
_diffrn_reflns_number 33864
_diffrn_reflns_theta_full 25.242
_diffrn_reflns_theta_max 30.633
_diffrn_reflns_theta_min 1.921
_diffrn_standards_decay_% 0
_diffrn_standards_interval_count 0
_diffrn_standards_number 0
_exptl_absorpt_coefficient_mu 0.070
_exptl_absorpt_correction_T_max 0.746
_exptl_absorpt_correction_T_min 0.726
_exptl_absorpt_correction_type multi-scan
_exptl_absorpt_process_details
;
(Blessing, 1995)
;
_exptl_crystal_colour colorless
_exptl_crystal_density_diffrn 1.185
_exptl_crystal_density_method 'not measured'
_exptl_crystal_description block
_exptl_crystal_F_000 936
_exptl_crystal_size_max 0.54
_exptl_crystal_size_mid 0.39
_exptl_crystal_size_min 0.18
_refine_diff_density_max 0.254
_refine_diff_density_min -0.228
_refine_ls_extinction_method none
_refine_ls_goodness_of_fit_ref 1.032
_refine_ls_hydrogen_treatment constr
_refine_ls_matrix_type full
_refine_ls_number_parameters 302
_refine_ls_number_reflns 7520
_refine_ls_number_restraints 0
_refine_ls_restrained_S_all 1.032
_refine_ls_R_factor_all 0.0428
_refine_ls_R_factor_gt 0.0368
_refine_ls_shift/su_max 0.000
_refine_ls_shift/su_mean 0.000
_refine_ls_structure_factor_coef Fsqd
_refine_ls_weighting_details 'w=1/[\s^2^(Fo^2^)+(0.0527P)^2^+0.3379P] where P=(Fo^2^+2Fc^2^)/3'
_refine_ls_weighting_scheme calc
_refine_ls_wR_factor_gt 0.0910
_refine_ls_wR_factor_ref 0.0948
_reflns_number_gt 6825
_reflns_number_total 7520
_reflns_threshold_expression >2sigma(I)
_cod_data_source_file zl2652sup1.cif
_cod_data_source_block I
_cod_database_code 2241357
_shelx_space_group_comment
;
The symmetry employed for this shelxl refinement is uniquely defined
by the following loop, which should always be used as a source of
symmetry information in preference to the above space-group names.
They are only intended as comments.
;

loop_
_symmetry_equiv_pos_as_xyz
'x, y, z'
'-x+1/2, -y, z+1/2'
'-x, y+1/2, -z+1/2'
'x+1/2, -y+1/2, -z'

loop_
_atom_site_type_symbol
_atom_site_label
_atom_site_fract_x
_atom_site_fract_y
_atom_site_fract_z
_atom_site_U_iso_or_equiv
_atom_site_adp_type
_atom_site_calc_flag
_atom_site_occupancy
O O1 0.30998(11) 0.52467(9) 0.12549(5) 0.0192(2) Uani d 1
C C1 0.21195(15) 0.59672(13) 0.11353(7) 0.0165(3) Uani d 1
N N1 0.21207(12) 0.69225(11) 0.14580(6) 0.0165(2) Uani d 1
C C2 0.10847(17) 0.57082(16) 0.06546(7) 0.0233(3) Uani d 1
H H2A 0.0346 0.5281 0.0851 0.035 Uiso calc 1
H H2B 0.1479 0.5237 0.0318 0.035 Uiso calc 1
H H2C 0.0745 0.6436 0.0477 0.035 Uiso calc 1
C C3 0.31599(17) 0.41096(13) 0.09413(7) 0.0210(3) Uani d 1
H H3A 0.3350 0.4204 0.0486 0.025 Uiso calc 1
H H3B 0.2299 0.3693 0.0989 0.025 Uiso calc 1
C C4 0.42626(19) 0.34548(14) 0.12555(9) 0.0269(3) Uani d 1
H H4A 0.5109 0.3873 0.1200 0.040 Uiso calc 1
H H4B 0.4337 0.2682 0.1066 0.040 Uiso calc 1
H H4C 0.4067 0.3379 0.1707 0.040 Uiso calc 1
C C5 0.10603(17) 0.77963(15) 0.13914(8) 0.0238(3) Uani d 1
H H5A 0.1223 0.8259 0.1011 0.036 Uiso calc 1
H H5B 0.1060 0.8305 0.1762 0.036 Uiso calc 1
H H5C 0.0190 0.7408 0.1357 0.036 Uiso calc 1
C C6 0.31634(16) 0.72012(13) 0.19196(7) 0.0210(3) Uani d 1
H H6A 0.2801 0.7118 0.2347 0.031 Uiso calc 1
H H6B 0.3466 0.8001 0.1856 0.031 Uiso calc 1
H H6C 0.3922 0.6671 0.1865 0.031 Uiso calc 1
B B1 0.74360(16) 0.96058(13) 0.13424(7) 0.0134(3) Uani d 1
C C7 0.81051(14) 1.07099(12) 0.09675(6) 0.0144(2) Uani d 1
C C8 0.74193(16) 1.17297(13) 0.08187(7) 0.0185(3) Uani d 1
H H8 0.6496 1.1784 0.0923 0.022 Uiso calc 1
C C9 0.80315(18) 1.26719(13) 0.05239(7) 0.0224(3) Uani d 1
H H9 0.7524 1.3349 0.0435 0.027 Uiso calc 1
C C10 0.93698(18) 1.26280(14) 0.03606(7) 0.0222(3) Uani d 1
H H10 0.9785 1.3261 0.0151 0.027 Uiso calc 1
C C11 1.00906(16) 1.16413(14) 0.05094(7) 0.0212(3) Uani d 1
H H11 1.1016 1.1600 0.0408 0.025 Uiso calc 1
C C12 0.94734(15) 1.07112(13) 0.08062(7) 0.0175(3) Uani d 1
H H12 0.9996 1.0047 0.0905 0.021 Uiso calc 1
C C13 0.83345(14) 0.93481(12) 0.19804(6) 0.0137(2) Uani d 1
C C14 0.91903(14) 1.01811(13) 0.22415(7) 0.0160(3) Uani d 1
H H14 0.9228 1.0927 0.2052 0.019 Uiso calc 1
C C15 0.99888(15) 0.99624(15) 0.27663(7) 0.0198(3) Uani d 1
H H15 1.0568 1.0550 0.2922 0.024 Uiso calc 1
C C16 0.99417(16) 0.88928(15) 0.30619(7) 0.0213(3) Uani d 1
H H16 1.0504 0.8729 0.3412 0.026 Uiso calc 1
C C17 0.90577(16) 0.80661(14) 0.28360(7) 0.0204(3) Uani d 1
H H17 0.8984 0.7340 0.3044 0.024 Uiso calc 1
C C18 0.82782(15) 0.82896(13) 0.23073(7) 0.0168(3) Uani d 1
H H18 0.7684 0.7704 0.2161 0.020 Uiso calc 1
C C19 0.74159(14) 0.84278(12) 0.09026(6) 0.0150(3) Uani d 1
C C20 0.82655(15) 0.82106(13) 0.03890(6) 0.0175(3) Uani d 1
H H20 0.8890 0.8791 0.0268 0.021 Uiso calc 1
C C21 0.82289(18) 0.71751(14) 0.00481(7) 0.0220(3) Uani d 1
H H21 0.8823 0.7065 -0.0297 0.026 Uiso calc 1
C C22 0.73336(19) 0.63092(15) 0.02089(8) 0.0257(3) Uani d 1
H H22 0.7312 0.5601 -0.0020 0.031 Uiso calc 1
C C23 0.64692(18) 0.64933(14) 0.07098(8) 0.0262(3) Uani d 1
H H23 0.5842 0.5911 0.0825 0.031 Uiso calc 1
C C24 0.65189(16) 0.75297(13) 0.10442(7) 0.0204(3) Uani d 1
H H24 0.5915 0.7634 0.1386 0.025 Uiso calc 1
C C25 0.58849(14) 0.98927(12) 0.15445(6) 0.0140(2) Uani d 1
C C26 0.54660(14) 1.00130(13) 0.21695(7) 0.0174(3) Uani d 1
H H26 0.6106 0.9916 0.2497 0.021 Uiso calc 1
C C27 0.41480(16) 1.02689(14) 0.23328(7) 0.0214(3) Uani d 1
H H27 0.3906 1.0341 0.2765 0.026 Uiso calc 1
C C28 0.31913(15) 1.04184(13) 0.18703(8) 0.0210(3) Uani d 1
H H28 0.2293 1.0601 0.1979 0.025 Uiso calc 1
C C29 0.35655(15) 1.02972(13) 0.12432(8) 0.0192(3) Uani d 1
H H29 0.2919 1.0395 0.0919 0.023 Uiso calc 1
C C30 0.48800(14) 1.00335(13) 0.10890(7) 0.0163(3) Uani d 1
H H30 0.5109 0.9944 0.0657 0.020 Uiso calc 1

loop_
_atom_site_aniso_label
_atom_site_aniso_U_11
_atom_site_aniso_U_22
_atom_site_aniso_U_33
_atom_site_aniso_U_12
_atom_site_aniso_U_13
_atom_site_aniso_U_23
O1 0.0211(5) 0.0158(5) 0.0209(5) 0.0032(4) -0.0016(4) -0.0033(4)
C1 0.0166(6) 0.0184(6) 0.0144(6) -0.0012(5) 0.0015(5) 0.0026(5)
N1 0.0149(6) 0.0174(6) 0.0173(5) 0.0023(4) 0.0008(4) 0.0024(4)
C2 0.0216(7) 0.0301(8) 0.0182(7) -0.0033(6) -0.0042(6) 0.0008(6)
C3 0.0261(8) 0.0157(6) 0.0211(7) 0.0004(6) 0.0048(6) -0.0046(5)
C4 0.0313(9) 0.0184(7) 0.0311(8) 0.0058(6) 0.0045(7) -0.0023(6)
C5 0.0200(7) 0.0230(7) 0.0285(8) 0.0090(6) 0.0034(6) 0.0038(6)
C6 0.0218(7) 0.0180(6) 0.0232(7) -0.0001(6) -0.0033(6) -0.0022(5)
B1 0.0127(6) 0.0143(6) 0.0132(6) 0.0006(5) 0.0005(5) -0.0001(5)
C7 0.0159(6) 0.0154(6) 0.0118(5) -0.0007(5) -0.0007(5) 0.0001(5)
C8 0.0172(6) 0.0178(6) 0.0207(7) 0.0007(5) -0.0051(5) 0.0010(5)
C9 0.0297(8) 0.0148(6) 0.0227(7) -0.0014(6) -0.0102(6) 0.0031(5)
C10 0.0315(8) 0.0199(7) 0.0153(6) -0.0096(6) -0.0039(6) 0.0031(5)
C11 0.0213(7) 0.0254(8) 0.0168(6) -0.0063(6) 0.0026(6) 0.0008(6)
C12 0.0173(6) 0.0190(7) 0.0162(6) 0.0009(5) 0.0018(5) 0.0019(5)
C13 0.0121(6) 0.0157(6) 0.0133(6) 0.0019(5) 0.0019(5) 0.0010(5)
C14 0.0167(6) 0.0172(6) 0.0140(6) -0.0009(5) 0.0011(5) 0.0003(5)
C15 0.0172(6) 0.0278(8) 0.0144(6) -0.0019(6) -0.0006(5) -0.0012(6)
C16 0.0188(7) 0.0313(8) 0.0139(6) 0.0060(6) -0.0011(6) 0.0017(6)
C17 0.0229(7) 0.0205(7) 0.0177(7) 0.0063(6) 0.0027(6) 0.0049(5)
C18 0.0160(6) 0.0162(6) 0.0182(6) 0.0009(5) 0.0014(5) 0.0010(5)
C19 0.0147(6) 0.0162(6) 0.0141(6) 0.0033(5) -0.0017(5) -0.0002(5)
C20 0.0175(6) 0.0201(7) 0.0148(6) 0.0048(6) -0.0009(5) -0.0004(5)
C21 0.0255(8) 0.0247(7) 0.0158(6) 0.0098(6) -0.0014(6) -0.0045(5)
C22 0.0323(9) 0.0201(7) 0.0248(7) 0.0053(7) -0.0060(7) -0.0075(6)
C23 0.0287(8) 0.0189(7) 0.0310(9) -0.0037(6) -0.0012(7) -0.0045(6)
C24 0.0200(7) 0.0187(7) 0.0225(7) -0.0004(6) 0.0026(6) -0.0038(5)
C25 0.0136(6) 0.0121(6) 0.0164(6) 0.0001(5) 0.0010(5) -0.0013(5)
C26 0.0165(6) 0.0193(7) 0.0164(6) 0.0009(5) 0.0001(5) -0.0032(5)
C27 0.0202(7) 0.0238(7) 0.0201(7) 0.0013(6) 0.0057(6) -0.0057(5)
C28 0.0141(6) 0.0192(7) 0.0296(8) 0.0021(5) 0.0042(6) -0.0035(6)
C29 0.0151(6) 0.0170(6) 0.0253(7) 0.0029(5) -0.0039(6) -0.0019(5)
C30 0.0162(6) 0.0171(6) 0.0156(6) 0.0012(5) -0.0002(5) -0.0010(5)

loop_
_atom_type_symbol
_atom_type_description
_atom_type_scat_dispersion_real
_atom_type_scat_dispersion_imag
_atom_type_scat_source
C C 0.0033 0.0016 'International Tables Vol C Tables 4.2.6.8 and 6.1.1.4'
H H 0.0000 0.0000 'International Tables Vol C Tables 4.2.6.8 and 6.1.1.4'
B B 0.0013 0.0007 'International Tables Vol C Tables 4.2.6.8 and 6.1.1.4'
N N 0.0061 0.0033 'International Tables Vol C Tables 4.2.6.8 and 6.1.1.4'
O O 0.0106 0.0060 'International Tables Vol C Tables 4.2.6.8 and 6.1.1.4'

loop_
_geom_angle_atom_site_label_1
_geom_angle_atom_site_label_2
_geom_angle_atom_site_label_3
_geom_angle
C1 O1 C3 120.57(12)
N1 C1 O1 115.87(13)
N1 C1 C2 122.33(14)
O1 C1 C2 121.80(13)
C1 N1 C6 122.65(13)
C1 N1 C5 122.11(13)
C6 N1 C5 115.24(12)
C1 C2 H2A 109.5
C1 C2 H2B 109.5
H2A C2 H2B 109.5
C1 C2 H2C 109.5
H2A C2 H2C 109.5
H2B C2 H2C 109.5
O1 C3 C4 106.22(13)
O1 C3 H3A 110.5
C4 C3 H3A 110.5
O1 C3 H3B 110.5
C4 C3 H3B 110.5
H3A C3 H3B 108.7
C3 C4 H4A 109.5
C3 C4 H4B 109.5
H4A C4 H4B 109.5
C3 C4 H4C 109.5
H4A C4 H4C 109.5
H4B C4 H4C 109.5
N1 C5 H5A 109.5
N1 C5 H5B 109.5
H5A C5 H5B 109.5
N1 C5 H5C 109.5
H5A C5 H5C 109.5
H5B C5 H5C 109.5
N1 C6 H6A 109.5
N1 C6 H6B 109.5
H6A C6 H6B 109.5
N1 C6 H6C 109.5
H6A C6 H6C 109.5
H6B C6 H6C 109.5
C25 B1 C7 110.73(11)
C25 B1 C19 107.60(11)
C7 B1 C19 111.72(11)
C25 B1 C13 109.61(11)
C7 B1 C13 108.36(11)
C19 B1 C13 108.78(11)
C8 C7 C12 114.83(13)
C8 C7 B1 124.21(13)
C12 C7 B1 120.85(12)
C9 C8 C7 122.82(14)
C9 C8 H8 118.6
C7 C8 H8 118.6
C10 C9 C8 120.52(15)
C10 C9 H9 119.7
C8 C9 H9 119.7
C9 C10 C11 118.46(14)
C9 C10 H10 120.8
C11 C10 H10 120.8
C10 C11 C12 120.53(15)
C10 C11 H11 119.7
C12 C11 H11 119.7
C11 C12 C7 122.80(14)
C11 C12 H12 118.6
C7 C12 H12 118.6
C14 C13 C18 115.19(13)
C14 C13 B1 122.17(12)
C18 C13 B1 122.63(12)
C15 C14 C13 122.79(14)
C15 C14 H14 118.6
C13 C14 H14 118.6
C16 C15 C14 120.26(15)
C16 C15 H15 119.9
C14 C15 H15 119.9
C15 C16 C17 118.58(14)
C15 C16 H16 120.7
C17 C16 H16 120.7
C16 C17 C18 120.59(14)
C16 C17 H17 119.7
C18 C17 H17 119.7
C17 C18 C13 122.48(14)
C17 C18 H18 118.8
C13 C18 H18 118.8
C24 C19 C20 114.88(13)
C24 C19 B1 119.72(12)
C20 C19 B1 125.38(13)
C21 C20 C19 122.59(14)
C21 C20 H20 118.7
C19 C20 H20 118.7
C22 C21 C20 120.45(14)
C22 C21 H21 119.8
C20 C21 H21 119.8
C21 C22 C23 118.77(15)
C21 C22 H22 120.6
C23 C22 H22 120.6
C22 C23 C24 120.03(15)
C22 C23 H23 120.0
C24 C23 H23 120.0
C23 C24 C19 123.28(14)
C23 C24 H24 118.4
C19 C24 H24 118.4
C26 C25 C30 115.32(12)
C26 C25 B1 123.41(12)
C30 C25 B1 121.28(12)
C27 C26 C25 122.69(14)
C27 C26 H26 118.7
C25 C26 H26 118.7
C28 C27 C26 120.27(14)
C28 C27 H27 119.9
C26 C27 H27 119.9
C27 C28 C29 118.79(14)
C27 C28 H28 120.6
C29 C28 H28 120.6
C30 C29 C28 120.19(14)
C30 C29 H29 119.9
C28 C29 H29 119.9
C29 C30 C25 122.72(13)
C29 C30 H30 118.6
C25 C30 H30 118.6

loop_
_geom_bond_atom_site_label_1
_geom_bond_atom_site_label_2
_geom_bond_distance
O1 C1 1.3086(18)
O1 C3 1.4712(17)
C1 N1 1.2965(19)
C1 C2 1.482(2)
N1 C6 1.464(2)
N1 C5 1.4683(19)
C2 H2A 0.9800
C2 H2B 0.9800
C2 H2C 0.9800
C3 C4 1.492(2)
C3 H3A 0.9900
C3 H3B 0.9900
C4 H4A 0.9800
C4 H4B 0.9800
C4 H4C 0.9800
C5 H5A 0.9800
C5 H5B 0.9800
C5 H5C 0.9800
C6 H6A 0.9800
C6 H6B 0.9800
C6 H6C 0.9800
B1 C25 1.641(2)
B1 C7 1.643(2)
B1 C19 1.647(2)
B1 C13 1.650(2)
C7 C8 1.397(2)
C7 C12 1.408(2)
C8 C9 1.394(2)
C8 H8 0.9500
C9 C10 1.381(3)
C9 H9 0.9500
C10 C11 1.383(2)
C10 H10 0.9500
C11 C12 1.388(2)
C11 H11 0.9500
C12 H12 0.9500
C13 C14 1.400(2)
C13 C18 1.4045(19)
C14 C15 1.392(2)
C14 H14 0.9500
C15 C16 1.384(2)
C15 H15 0.9500
C16 C17 1.385(2)
C16 H16 0.9500
C17 C18 1.389(2)
C17 H17 0.9500
C18 H18 0.9500
C19 C24 1.402(2)
C19 C20 1.4028(19)
C20 C21 1.396(2)
C20 H20 0.9500
C21 C22 1.383(3)
C21 H21 0.9500
C22 C23 1.385(2)
C22 H22 0.9500
C23 C24 1.390(2)
C23 H23 0.9500
C24 H24 0.9500
C25 C26 1.3963(19)
C25 C30 1.4019(19)
C26 C27 1.392(2)
C26 H26 0.9500
C27 C28 1.380(2)
C27 H27 0.9500
C28 C29 1.388(2)
C28 H28 0.9500
C29 C30 1.386(2)
C29 H29 0.9500
C30 H30 0.9500

loop_
_geom_hbond_atom_site_label_D
_geom_hbond_atom_site_label_H
_geom_hbond_atom_site_label_A
_geom_hbond_site_symmetry_A
_geom_hbond_distance_DH
_geom_hbond_distance_HA
_geom_hbond_distance_DA
_geom_hbond_angle_DHA
_geom_hbond_publ_flag
C3 H3A Cg1 1 0.99 2.67 3.572(2) 151 y
C5 H5B Cg2 1 0.98 2.70 3.450(2) 134 y
C6 H6B Cg3 1 0.98 2.72 3.692(2) 175 y

loop_
_geom_torsion_atom_site_label_1
_geom_torsion_atom_site_label_2
_geom_torsion_atom_site_label_3
_geom_torsion_atom_site_label_4
_geom_torsion
C3 O1 C1 N1 176.76(12)
C3 O1 C1 C2 -4.0(2)
O1 C1 N1 C6 1.3(2)
C2 C1 N1 C6 -178.02(14)
O1 C1 N1 C5 -177.86(13)
C2 C1 N1 C5 2.9(2)
C1 O1 C3 C4 -171.52(13)
C25 B1 C7 C8 -2.65(18)
C19 B1 C7 C8 117.28(14)
C13 B1 C7 C8 -122.89(14)
C25 B1 C7 C12 173.30(12)
C19 B1 C7 C12 -66.78(16)
C13 B1 C7 C12 53.05(16)
C12 C7 C8 C9 1.0(2)
B1 C7 C8 C9 177.16(13)
C7 C8 C9 C10 0.4(2)
C8 C9 C10 C11 -1.5(2)
C9 C10 C11 C12 1.1(2)
C10 C11 C12 C7 0.4(2)
C8 C7 C12 C11 -1.4(2)
B1 C7 C12 C11 -177.70(13)
C25 B1 C13 C14 -101.29(15)
C7 B1 C13 C14 19.65(17)
C19 B1 C13 C14 141.31(13)
C25 B1 C13 C18 77.45(16)
C7 B1 C13 C18 -161.60(12)
C19 B1 C13 C18 -39.95(17)
C18 C13 C14 C15 3.5(2)
B1 C13 C14 C15 -177.70(13)
C13 C14 C15 C16 -1.3(2)
C14 C15 C16 C17 -2.0(2)
C15 C16 C17 C18 2.8(2)
C16 C17 C18 C13 -0.4(2)
C14 C13 C18 C17 -2.6(2)
B1 C13 C18 C17 178.54(13)
C25 B1 C19 C24 -37.11(17)
C7 B1 C19 C24 -158.86(13)
C13 B1 C19 C24 81.56(16)
C25 B1 C19 C20 144.72(13)
C7 B1 C19 C20 22.97(19)
C13 B1 C19 C20 -96.61(15)
C24 C19 C20 C21 -0.5(2)
B1 C19 C20 C21 177.71(13)
C19 C20 C21 C22 0.0(2)
C20 C21 C22 C23 0.5(2)
C21 C22 C23 C24 -0.5(3)
C22 C23 C24 C19 0.0(3)
C20 C19 C24 C23 0.5(2)
B1 C19 C24 C23 -177.81(14)
C7 B1 C25 C26 -113.31(15)
C19 B1 C25 C26 124.32(14)
C13 B1 C25 C26 6.19(19)
C7 B1 C25 C30 66.74(16)
C19 B1 C25 C30 -55.62(16)
C13 B1 C25 C30 -173.76(12)
C30 C25 C26 C27 -0.8(2)
B1 C25 C26 C27 179.30(14)
C25 C26 C27 C28 -0.2(2)
C26 C27 C28 C29 0.7(2)
C27 C28 C29 C30 -0.2(2)
C28 C29 C30 C25 -0.8(2)
C26 C25 C30 C29 1.3(2)
B1 C25 C30 C29 -178.78(13)

_cod_database_fobs_code 2241357
